data_4519038
loop_
_publ_author_name
'Sharma, Nidhi'
'Maciejczyk, Michal'
'Hall, David'
'Li, Wenbo'
'Li\'egeois, Vincent'
'Beljonne, David'
'Olivier, Yoann'
'Robertson, Neil'
'Samuel, Ifor D. W.'
'Zysman-Colman, Eli'

_publ_section_title
;
 Spiro-Based Thermally Activated Delayed Fluorescence Emitters with
 Reduced Nonradiative Decay for High-Quantum-Efficiency, Low-Roll-Off,
 Organic Light-Emitting Diodes.
;
_journal_issue 37
_journal_name_full 'ACS applied materials &amp; interfaces'
_journal_page_first 44628
_journal_page_last 44640
_journal_paper_doi 10.1021/acsami.1c12234
_journal_volume 13
_journal_year 2021
_chemical_formula_moiety '2(C H2 Cl2), C77 H60 N2 O3 P2, C6 H14'
_chemical_formula_sum 'C85 H78 Cl4 N2 O3 P2'
_chemical_formula_weight 1379.23
_space_group_crystal_system monoclinic
_space_group_IT_number 15
_space_group_name_Hall '-I 2ya'
_space_group_name_H-M_alt 'I 1 2/a 1'
_atom_sites_solution_hydrogens geom
_atom_sites_solution_primary dual
_audit_creation_date 2017-11-03
_audit_creation_method
;
Olex2 1.2-beta
(compiled 2017.08.10 svn.r3458 for OlexSys, GUI svn.r5381)
;
_cell_angle_alpha 90
_cell_angle_beta 107.014(5)
_cell_angle_gamma 90
_cell_formula_units_Z 4
_cell_length_a 23.9417(11)
_cell_length_b 9.4035(4)
_cell_length_c 33.0239(19)
_cell_measurement_reflns_used 4732
_cell_measurement_temperature 120.0
_cell_measurement_theta_max 24.7400
_cell_measurement_theta_min 3.4100
_cell_volume 7109.5(6)
_computing_cell_refinement 'CrysAlisPro 1.171.38.46 (Rigaku OD, 2015)'
_computing_data_collection 'CrysAlisPro 1.171.38.46 (Rigaku OD, 2015)'
_computing_data_reduction 'CrysAlisPro 1.171.38.46 (Rigaku OD, 2015)'
_computing_molecular_graphics 'Olex2 (Dolomanov et al., 2009)'
_computing_publication_material 'Olex2 (Dolomanov et al., 2009)'
_computing_structure_refinement 'ShelXL (Sheldrick, 2015)'
_computing_structure_solution 'ShelXT (Sheldrick, 2015)'
_diffrn_ambient_environment N~2~
_diffrn_ambient_temperature 120.0
_diffrn_detector 'CCD plate'
_diffrn_detector_area_resol_mean 8.0521
_diffrn_detector_type Eos
_diffrn_measured_fraction_theta_full 0.997
_diffrn_measured_fraction_theta_max 0.997
_diffrn_measurement_details
;
List of Runs (angles in degrees, time in seconds):

  # Type    Start    End  Width  t~exp~   \w     \q     \k     \f   Frames
--------------------------------------------------------------------------
  1  \w    -25.00  23.00   1.00   30.00    --  -15.82 -99.00-150.00   48
  2  \w     -2.00  87.00   1.00   30.00    --   17.38  37.00 -90.00   89
  3  \w      1.00  85.00   1.00   30.00    --   17.38  57.00 -90.00   84
  4  \w    -50.00  44.00   1.00   30.00    --   17.38 -77.00 -30.00   94
  5  \w    -66.00 -29.00   1.00   30.00    --  -15.82 119.00 172.51   37
  6  \w     -2.00  87.00   1.00   30.00    --   17.38  37.00  90.00   89
  7  \w    -50.00  34.00   1.00   30.00    --   17.38 -57.00 120.00   84
;
_diffrn_measurement_device 'four-circle diffractometer'
_diffrn_measurement_device_type 'Rigaku Oxford Diffraction XCalibur'
_diffrn_measurement_method '\w scans'
_diffrn_orient_matrix_type 'CrysAlisPro convention (1999,Acta A55,543-557)'
_diffrn_orient_matrix_UB_11 -0.0304306000
_diffrn_orient_matrix_UB_12 -0.0055974000
_diffrn_orient_matrix_UB_13 -0.0101130000
_diffrn_orient_matrix_UB_21 -0.0055052000
_diffrn_orient_matrix_UB_22 0.0089507000
_diffrn_orient_matrix_UB_23 0.0198185000
_diffrn_orient_matrix_UB_31 -0.0016208000
_diffrn_orient_matrix_UB_32 0.0747061000
_diffrn_orient_matrix_UB_33 -0.0031248000
_diffrn_radiation_monochromator graphite
_diffrn_radiation_probe x-ray
_diffrn_radiation_type MoK\a
_diffrn_radiation_wavelength 0.71073
_diffrn_reflns_av_R_equivalents 0.0576
_diffrn_reflns_av_unetI/netI 0.0429
_diffrn_reflns_Laue_measured_fraction_full 0.997
_diffrn_reflns_Laue_measured_fraction_max 0.997
_diffrn_reflns_limit_h_max 23
_diffrn_reflns_limit_h_min -23
_diffrn_reflns_limit_k_max 9
_diffrn_reflns_limit_k_min -9
_diffrn_reflns_limit_l_max 33
_diffrn_reflns_limit_l_min -33
_diffrn_reflns_number 23812
_diffrn_reflns_point_group_measured_fraction_full 0.997
_diffrn_reflns_point_group_measured_fraction_max 0.997
_diffrn_reflns_theta_full 20.814
_diffrn_reflns_theta_max 20.814
_diffrn_reflns_theta_min 2.905
_diffrn_source 'fine-focus sealed X-ray tube'
_diffrn_source_type 'Enhance (Mo) X-ray Source'
_exptl_absorpt_coefficient_mu 0.264
_exptl_absorpt_correction_T_max 1.00000
_exptl_absorpt_correction_T_min 0.89277
_exptl_absorpt_correction_type multi-scan
_exptl_absorpt_process_details
;
CrysAlisPro 1.171.38.46 (Rigaku Oxford Diffraction, 2015)
Empirical absorption correction using spherical harmonics,
 implemented in SCALE3 ABSPACK scaling algorithm.
;
_exptl_crystal_colour 'pale yellow'
_exptl_crystal_density_diffrn 1.289
_exptl_crystal_description block
_exptl_crystal_F_000 2896
_exptl_crystal_recrystallization_method
'The material was recrystallised from a mixture of hexane and dichloromethane by evaporation'
_exptl_crystal_size_max 0.475
_exptl_crystal_size_mid 0.168
_exptl_crystal_size_min 0.066
_refine_diff_density_max 0.718
_refine_diff_density_min -0.784
_refine_diff_density_rms 0.076
_refine_ls_extinction_method none
_refine_ls_goodness_of_fit_ref 1.022
_refine_ls_hydrogen_treatment constr
_refine_ls_matrix_type full
_refine_ls_number_parameters 437
_refine_ls_number_reflns 3710
_refine_ls_number_restraints 0
_refine_ls_restrained_S_all 1.022
_refine_ls_R_factor_all 0.0868
_refine_ls_R_factor_gt 0.0690
_refine_ls_shift/su_max 0.000
_refine_ls_shift/su_mean 0.000
_refine_ls_structure_factor_coef Fsqd
_refine_ls_weighting_details 'w=1/[\s^2^(Fo^2^)+(0.1202P)^2^+32.5089P] where P=(Fo^2^+2Fc^2^)/3'
_refine_ls_weighting_scheme calc
_refine_ls_wR_factor_gt 0.1882
_refine_ls_wR_factor_ref 0.2038
_reflns_Friedel_coverage 0.000
_reflns_number_gt 2912
_reflns_number_total 3710
_reflns_threshold_expression 'I > 2\s(I)'
_cod_data_source_file am1c12234_si_002.cif
_cod_data_source_block nr17026
_cod_database_code 4519038
_shelx_shelxl_version_number 2017/1
_chemical_oxdiff_formula 'C86 H77 Cl4 N2 O2 P2'
_chemical_oxdiff_usercomment '@ 120 K SFX-POMeDPA'
_shelx_space_group_comment
;
The symmetry employed for this shelxl refinement is uniquely defined
by the following loop, which should always be used as a source of
symmetry information in preference to the above space-group names.
They are only intended as comments.
;
_shelx_estimated_absorpt_t_max 0.983
_shelx_estimated_absorpt_t_min 0.885
_reflns_odcompleteness_completeness 99.71
_reflns_odcompleteness_iscentric 1
_reflns_odcompleteness_theta 25.30
_olex2_refinement_description
;
1. Fixed Uiso
 At 1.2 times of:
  All C(H) groups, All C(H,H) groups
 At 1.5 times of:
  All C(H,H,H) groups
2.a Secondary CH2 refined with riding coordinates:
 C40(H40A,H40B), C42(H42A,H42B), C43(H43A,H43B)
2.b Aromatic/amide H refined with riding coordinates:
 C3(H3), C5(H5), C6(H6), C9(H9), C10(H10), C12(H12), C13(H13), C16(H16),
 C17(H17), C19(H19), C20(H20), C23(H23), C25(H25), C26(H26), C29(H29), C30(H30),
  C31(H31), C32(H32), C33(H33), C35(H35), C36(H36), C37(H37), C38(H38), C39(H39)
2.c Idealised Me refined as rotating group:
 C14(H14A,H14B,H14C), C21(H21A,H21B,H21C), C41(H41A,H41B,H41C)
;
_olex2_date_sample_submission 2017-11-02
_olex2_diffrn_ambient_temperature_device 'Oxford Cryosystems Cryostream 700+'
_olex2_exptl_crystal_mounting_method 'The crystal was mounted on a MITIGEN holder in Paratone oil'
_olex2_submission_original_sample_id SFX-POMeDPA
_olex2_submission_special_instructions 'No special instructions were received'
_oxdiff_exptl_absorpt_empirical_details
;
Empirical correction (ABSPACK) includes:
- Absorption correction using spherical harmonics
- Frame scaling
;
_oxdiff_exptl_absorpt_empirical_full_max 1.133
_oxdiff_exptl_absorpt_empirical_full_min 0.884

loop_
_space_group_symop_operation_xyz
'x, y, z'
'-x+1/2, y, -z'
'x+1/2, y+1/2, z+1/2'
'-x+1, y+1/2, -z+1/2'
'-x, -y, -z'
'x-1/2, -y, z'
'-x+1/2, -y+1/2, -z+1/2'
'x, -y+1/2, z+1/2'

loop_
_atom_site_label
_atom_site_type_symbol
_atom_site_fract_x
_atom_site_fract_y
_atom_site_fract_z
_atom_site_U_iso_or_equiv
_atom_site_adp_type
_atom_site_occupancy
_atom_site_site_symmetry_order
_atom_site_calc_flag
_atom_site_refinement_flags_posn
_atom_site_refinement_flags_adp
_atom_site_refinement_flags_occupancy
_atom_site_disorder_assembly
_atom_site_disorder_group
Cl02 Cl 0.20239(9) 0.8850(2) 0.31611(7) 0.0791(7) Uani 1 1 d . . . . .
Cl03 Cl 0.27458(12) 1.1260(2) 0.35044(10) 0.1193(11) Uani 1 1 d . . . . .
P1 P 0.37463(6) 0.61215(15) 0.39515(4) 0.0260(5) Uani 1 1 d . . . . .
O1 O 0.250000 1.0568(5) 0.500000 0.0250(12) Uani 1 2 d S T P . .
O2 O 0.36760(14) 0.7652(4) 0.38594(11) 0.0318(9) Uani 1 1 d . . . . .
N1 N 0.41975(17) 0.7803(5) 0.62841(14) 0.0320(12) Uani 1 1 d . . . . .
C1 C 0.250000 0.7410(7) 0.500000 0.0197(17) Uani 1 2 d S T P . .
C2 C 0.29385(19) 0.8346(5) 0.53184(15) 0.0194(12) Uani 1 1 d . . . . .
C3 C 0.3376(2) 0.7700(5) 0.56398(16) 0.0239(13) Uani 1 1 d . . . . .
H3 H 0.340602 0.669257 0.564402 0.029 Uiso 1 1 calc R . . . .
C4 C 0.3768(2) 0.8475(6) 0.59527(16) 0.0260(13) Uani 1 1 d . . . . .
C5 C 0.3723(2) 0.9961(5) 0.59323(17) 0.0264(14) Uani 1 1 d . . . . .
H5 H 0.398700 1.052296 0.614195 0.032 Uiso 1 1 calc R . . . .
C6 C 0.3302(2) 1.0613(5) 0.56132(17) 0.0250(13) Uani 1 1 d . . . . .
H6 H 0.327888 1.162125 0.560128 0.030 Uiso 1 1 calc R . . . .
C7 C 0.2910(2) 0.9803(5) 0.53076(16) 0.0199(12) Uani 1 1 d . . . . .
C8 C 0.4120(2) 0.6403(6) 0.64211(17) 0.0303(14) Uani 1 1 d . . . . .
C9 C 0.3590(3) 0.5897(6) 0.64426(18) 0.0386(15) Uani 1 1 d . . . . .
H9 H 0.325268 0.648466 0.635553 0.046 Uiso 1 1 calc R . . . .
C10 C 0.3545(3) 0.4527(7) 0.65916(18) 0.0435(17) Uani 1 1 d . . . . .
H10 H 0.317423 0.419364 0.660152 0.052 Uiso 1 1 calc R . . . .
C11 C 0.4022(3) 0.3644(6) 0.67246(18) 0.0415(16) Uani 1 1 d . . . . .
C12 C 0.4550(3) 0.4149(6) 0.66959(18) 0.0410(16) Uani 1 1 d . . . . .
H12 H 0.488523 0.355411 0.677982 0.049 Uiso 1 1 calc R . . . .
C13 C 0.4602(3) 0.5499(6) 0.65479(18) 0.0388(15) Uani 1 1 d . . . . .
H13 H 0.497175 0.581848 0.653198 0.047 Uiso 1 1 calc R . . . .
C14 C 0.3968(3) 0.2199(7) 0.6913(2) 0.065(2) Uani 1 1 d . . . . .
H14A H 0.400476 0.230514 0.721477 0.098 Uiso 1 1 calc GR . . . .
H14B H 0.427746 0.157172 0.687831 0.098 Uiso 1 1 calc GR . . . .
H14C H 0.358594 0.178689 0.676709 0.098 Uiso 1 1 calc GR . . . .
C15 C 0.4698(2) 0.8603(6) 0.65183(17) 0.0298(14) Uani 1 1 d . . . . .
C16 C 0.4811(2) 0.8806(6) 0.69495(18) 0.0359(15) Uani 1 1 d . . . . .
H16 H 0.457043 0.836374 0.709645 0.043 Uiso 1 1 calc R . . . .
C17 C 0.5272(2) 0.9652(6) 0.71656(18) 0.0406(16) Uani 1 1 d . . . . .
H17 H 0.534259 0.979022 0.746135 0.049 Uiso 1 1 calc R . . . .
C18 C 0.5634(2) 1.0304(6) 0.6964(2) 0.0411(16) Uani 1 1 d . . . . .
C19 C 0.5520(2) 1.0068(6) 0.65321(19) 0.0391(16) Uani 1 1 d . . . . .
H19 H 0.576342 1.049776 0.638512 0.047 Uiso 1 1 calc R . . . .
C20 C 0.5061(2) 0.9223(6) 0.63135(18) 0.0337(14) Uani 1 1 d . . . . .
H20 H 0.499398 0.906588 0.601894 0.040 Uiso 1 1 calc R . . . .
C21 C 0.6136(3) 1.1256(8) 0.7205(2) 0.067(2) Uani 1 1 d . . . . .
H21A H 0.601246 1.225338 0.716706 0.100 Uiso 1 1 calc GR . . . .
H21B H 0.647112 1.111336 0.709597 0.100 Uiso 1 1 calc GR . . . .
H21C H 0.624759 1.101566 0.750686 0.100 Uiso 1 1 calc GR . . . .
C22 C 0.27892(19) 0.6379(5) 0.47674(15) 0.0176(12) Uani 1 1 d . . . . .
C23 C 0.31144(19) 0.6696(5) 0.44971(16) 0.0227(13) Uani 1 1 d . . . . .
H23 H 0.320182 0.765644 0.444975 0.027 Uiso 1 1 calc R . . . .
C24 C 0.3313(2) 0.5598(5) 0.42950(16) 0.0222(12) Uani 1 1 d . . . . .
C25 C 0.3180(2) 0.4190(5) 0.43657(17) 0.0270(13) Uani 1 1 d . . . . .
H25 H 0.330833 0.344522 0.421977 0.032 Uiso 1 1 calc R . . . .
C26 C 0.2868(2) 0.3861(5) 0.46431(16) 0.0233(13) Uani 1 1 d . . . . .
H26 H 0.278516 0.290068 0.469380 0.028 Uiso 1 1 calc R . . . .
C27 C 0.26743(19) 0.4975(5) 0.48481(16) 0.0201(12) Uani 1 1 d . . . . .
C28 C 0.4495(2) 0.5665(6) 0.42177(16) 0.0278(14) Uani 1 1 d . . . . .
C29 C 0.4915(2) 0.6701(6) 0.42293(18) 0.0342(14) Uani 1 1 d . . . . .
H29 H 0.480255 0.759876 0.409881 0.041 Uiso 1 1 calc R . . . .
C30 C 0.5498(2) 0.6417(7) 0.4432(2) 0.0447(17) Uani 1 1 d . . . . .
H30 H 0.578321 0.713383 0.444736 0.054 Uiso 1 1 calc R . . . .
C31 C 0.5668(3) 0.5117(7) 0.46114(18) 0.0408(16) Uani 1 1 d . . . . .
H31 H 0.606955 0.492749 0.474464 0.049 Uiso 1 1 calc R . . . .
C32 C 0.5256(2) 0.4082(7) 0.45983(18) 0.0382(15) Uani 1 1 d . . . . .
H32 H 0.537370 0.317803 0.472254 0.046 Uiso 1 1 calc R . . . .
C33 C 0.4673(2) 0.4356(6) 0.44054(17) 0.0332(14) Uani 1 1 d . . . . .
H33 H 0.439085 0.364184 0.440068 0.040 Uiso 1 1 calc R . . . .
C34 C 0.3504(2) 0.5039(6) 0.34789(17) 0.0305(14) Uani 1 1 d . . . . .
C35 C 0.3796(3) 0.3865(6) 0.34015(19) 0.0387(15) Uani 1 1 d . . . . .
H35 H 0.413214 0.352821 0.361181 0.046 Uiso 1 1 calc R . . . .
C36 C 0.3599(3) 0.3166(7) 0.3014(2) 0.0512(18) Uani 1 1 d . . . . .
H36 H 0.380819 0.236876 0.295660 0.061 Uiso 1 1 calc R . . . .
C37 C 0.3115(3) 0.3617(8) 0.2719(2) 0.0578(19) Uani 1 1 d . . . . .
H37 H 0.298169 0.312862 0.245683 0.069 Uiso 1 1 calc R . . . .
C38 C 0.2815(3) 0.4757(9) 0.2794(2) 0.065(2) Uani 1 1 d . . . . .
H38 H 0.247194 0.506303 0.258511 0.078 Uiso 1 1 calc R . . . .
C39 C 0.3012(3) 0.5487(8) 0.3179(2) 0.0540(18) Uani 1 1 d . . . . .
H39 H 0.280367 0.629245 0.323082 0.065 Uiso 1 1 calc R . . . .
C40 C 0.2524(3) 0.9573(8) 0.3601(2) 0.064(2) Uani 1 1 d . . . . .
H40A H 0.287017 0.894308 0.368938 0.077 Uiso 1 1 calc R . . . .
H40B H 0.234762 0.961962 0.383644 0.077 Uiso 1 1 calc R . . . .
C41 C 0.3724(4) 0.0600(8) 0.4570(3) 0.087(3) Uani 1 1 d . . . . .
H41A H 0.372212 0.151980 0.470930 0.130 Uiso 1 1 calc GR . . . .
H41B H 0.334396 0.013609 0.452485 0.130 Uiso 1 1 calc GR . . . .
H41C H 0.379820 0.074827 0.429673 0.130 Uiso 1 1 calc GR . . . .
C42 C 0.4181(3) -0.0299(8) 0.4837(3) 0.071(2) Uani 1 1 d . . . . .
H42A H 0.415416 -0.126151 0.471164 0.085 Uiso 1 1 calc R . . . .
H42B H 0.412172 -0.038851 0.512056 0.085 Uiso 1 1 calc R . . . .
C43 C 0.4793(3) 0.0318(7) 0.4885(2) 0.059(2) Uani 1 1 d . . . . .
H43A H 0.484857 0.037301 0.459982 0.070 Uiso 1 1 calc R . . . .
H43B H 0.480249 0.130396 0.499229 0.070 Uiso 1 1 calc R . . . .

loop_
_atom_site_aniso_label
_atom_site_aniso_U_11
_atom_site_aniso_U_22
_atom_site_aniso_U_33
_atom_site_aniso_U_23
_atom_site_aniso_U_13
_atom_site_aniso_U_12
Cl02 0.0765(14) 0.0676(13) 0.0860(16) 0.0061(11) 0.0126(12) 0.0032(10)
Cl03 0.1047(19) 0.0727(15) 0.141(2) 0.0187(15) -0.0253(17) -0.0175(13)
P1 0.0172(8) 0.0343(9) 0.0284(9) 0.0025(6) 0.0095(7) 0.0001(6)
O1 0.019(3) 0.020(3) 0.033(3) 0.000 0.004(3) 0.000
O2 0.0193(19) 0.041(2) 0.039(2) 0.0058(18) 0.0137(17) -0.0012(17)
N1 0.020(3) 0.032(3) 0.036(3) 0.010(2) -0.003(2) -0.003(2)
C1 0.014(4) 0.023(4) 0.022(4) 0.000 0.005(3) 0.000
C2 0.012(3) 0.027(3) 0.019(3) 0.003(2) 0.005(2) 0.001(2)
C3 0.018(3) 0.024(3) 0.032(3) 0.001(3) 0.011(3) -0.004(3)
C4 0.015(3) 0.034(4) 0.028(3) 0.002(3) 0.003(3) -0.001(3)
C5 0.015(3) 0.033(4) 0.029(3) -0.008(3) 0.002(3) -0.005(3)
C6 0.019(3) 0.021(3) 0.034(4) -0.001(3) 0.006(3) -0.003(3)
C7 0.012(3) 0.024(3) 0.023(3) 0.004(3) 0.004(2) 0.003(2)
C8 0.025(3) 0.036(3) 0.026(3) 0.003(3) 0.001(3) -0.004(3)
C9 0.035(4) 0.041(4) 0.038(4) 0.005(3) 0.009(3) -0.001(3)
C10 0.047(4) 0.055(4) 0.028(4) -0.001(3) 0.011(3) -0.020(4)
C11 0.067(5) 0.033(4) 0.024(4) 0.003(3) 0.012(3) 0.004(4)
C12 0.050(4) 0.041(4) 0.035(4) 0.008(3) 0.017(3) 0.008(3)
C13 0.036(4) 0.047(4) 0.034(4) 0.009(3) 0.011(3) 0.000(3)
C14 0.106(6) 0.038(4) 0.052(5) 0.004(3) 0.025(4) -0.007(4)
C15 0.017(3) 0.039(3) 0.029(4) 0.009(3) -0.001(3) 0.004(3)
C16 0.026(3) 0.050(4) 0.031(4) 0.011(3) 0.006(3) 0.003(3)
C17 0.034(4) 0.061(4) 0.019(3) 0.002(3) -0.004(3) 0.005(3)
C18 0.023(3) 0.045(4) 0.046(5) 0.006(3) -0.005(3) -0.001(3)
C19 0.023(3) 0.053(4) 0.041(4) 0.018(3) 0.008(3) -0.001(3)
C20 0.024(3) 0.047(4) 0.028(3) 0.010(3) 0.005(3) -0.002(3)
C21 0.043(4) 0.075(5) 0.061(5) 0.004(4) -0.016(4) -0.015(4)
C22 0.008(3) 0.022(3) 0.020(3) -0.001(2) 0.000(2) 0.002(2)
C23 0.012(3) 0.026(3) 0.027(3) 0.002(3) 0.001(2) -0.002(2)
C24 0.015(3) 0.029(3) 0.021(3) -0.001(2) 0.003(2) 0.003(2)
C25 0.021(3) 0.030(3) 0.033(3) -0.006(3) 0.011(3) 0.004(2)
C26 0.017(3) 0.025(3) 0.031(3) 0.000(2) 0.012(3) -0.005(2)
C27 0.007(3) 0.024(3) 0.026(3) -0.003(2) 0.001(2) 0.002(2)
C28 0.020(3) 0.043(4) 0.024(3) 0.000(3) 0.012(3) 0.001(3)
C29 0.024(3) 0.041(4) 0.041(4) 0.004(3) 0.015(3) 0.000(3)
C30 0.022(4) 0.058(5) 0.055(4) -0.008(4) 0.013(3) -0.015(3)
C31 0.021(3) 0.065(5) 0.035(4) -0.005(3) 0.006(3) 0.008(3)
C32 0.031(4) 0.051(4) 0.031(4) 0.004(3) 0.008(3) 0.012(3)
C33 0.021(3) 0.042(4) 0.035(4) -0.002(3) 0.006(3) -0.002(3)
C34 0.016(3) 0.050(4) 0.025(3) 0.000(3) 0.004(3) -0.003(3)
C35 0.031(3) 0.051(4) 0.034(4) -0.006(3) 0.009(3) 0.002(3)
C36 0.043(4) 0.059(4) 0.052(5) -0.012(4) 0.015(4) 0.003(3)
C37 0.047(4) 0.082(5) 0.042(5) -0.019(4) 0.011(4) -0.005(4)
C38 0.048(4) 0.095(6) 0.042(5) -0.005(4) -0.003(4) 0.017(4)
C39 0.038(4) 0.078(5) 0.040(4) -0.014(4) 0.002(3) 0.013(4)
C40 0.052(4) 0.069(5) 0.069(5) 0.002(4) 0.015(4) 0.014(4)
C41 0.124(8) 0.048(5) 0.096(7) 0.005(5) 0.043(6) 0.018(5)
C42 0.079(6) 0.062(5) 0.070(6) 0.006(4) 0.020(4) -0.006(4)
C43 0.096(7) 0.041(5) 0.042(5) -0.016(4) 0.024(4) -0.035(4)

loop_
_atom_type_symbol
_atom_type_description
_atom_type_scat_dispersion_real
_atom_type_scat_dispersion_imag
_atom_type_scat_source
C C 0.0033 0.0016 'International Tables Vol C Tables 4.2.6.8 and 6.1.1.4'
H H 0.0000 0.0000 'International Tables Vol C Tables 4.2.6.8 and 6.1.1.4'
Cl Cl 0.1484 0.1585 'International Tables Vol C Tables 4.2.6.8 and 6.1.1.4'
N N 0.0061 0.0033 'International Tables Vol C Tables 4.2.6.8 and 6.1.1.4'
O O 0.0106 0.0060 'International Tables Vol C Tables 4.2.6.8 and 6.1.1.4'
P P 0.1023 0.0942 'International Tables Vol C Tables 4.2.6.8 and 6.1.1.4'

loop_
_exptl_crystal_face_index_h
_exptl_crystal_face_index_k
_exptl_crystal_face_index_l
_exptl_crystal_face_perp_dist
31 0 -31 0.0590
-1 0 -44 0.0331
1 0 44 0.0331
-5 -13 11 0.2293
-10 13 4 0.1918
-31 0 31 0.0705

loop_
_geom_angle_atom_site_label_1
_geom_angle_atom_site_label_2
_geom_angle_atom_site_label_3
_geom_angle
_geom_angle_site_symmetry_1
_geom_angle_site_symmetry_3
_geom_angle_publ_flag
O2 P1 C24 110.1(2) . . ?
O2 P1 C28 111.8(2) . . ?
O2 P1 C34 112.6(2) . . ?
C28 P1 C24 107.4(2) . . ?
C28 P1 C34 108.0(2) . . ?
C34 P1 C24 106.8(2) . . ?
C7 O1 C7 117.6(5) . 2_556 ?
C4 N1 C8 121.8(4) . . ?
C4 N1 C15 119.1(4) . . ?
C8 N1 C15 118.7(4) . . ?
C2 C1 C2 109.7(5) . 2_556 ?
C22 C1 C2 110.0(2) . 2_556 ?
C22 C1 C2 110.0(2) 2_556 . ?
C22 C1 C2 113.0(2) 2_556 2_556 ?
C22 C1 C2 113.0(2) . . ?
C22 C1 C22 100.9(5) . 2_556 ?
C3 C2 C1 119.0(4) . . ?
C7 C2 C1 122.6(4) . . ?
C7 C2 C3 118.4(5) . . ?
C2 C3 H3 118.9 . . ?
C4 C3 C2 122.3(5) . . ?
C4 C3 H3 118.9 . . ?
C3 C4 N1 121.6(5) . . ?
C3 C4 C5 117.6(5) . . ?
C5 C4 N1 120.8(5) . . ?
C4 C5 H5 119.6 . . ?
C6 C5 C4 120.8(5) . . ?
C6 C5 H5 119.6 . . ?
C5 C6 H6 119.9 . . ?
C5 C6 C7 120.1(5) . . ?
C7 C6 H6 119.9 . . ?
C2 C7 O1 123.7(5) . . ?
C2 C7 C6 120.8(4) . . ?
C6 C7 O1 115.5(4) . . ?
C9 C8 N1 122.9(5) . . ?
C9 C8 C13 117.9(5) . . ?
C13 C8 N1 119.1(5) . . ?
C8 C9 H9 119.8 . . ?
C8 C9 C10 120.3(6) . . ?
C10 C9 H9 119.8 . . ?
C9 C10 H10 119.1 . . ?
C11 C10 C9 121.8(6) . . ?
C11 C10 H10 119.1 . . ?
C10 C11 C12 117.6(5) . . ?
C10 C11 C14 120.5(6) . . ?
C12 C11 C14 121.8(6) . . ?
C11 C12 H12 119.3 . . ?
C11 C12 C13 121.4(6) . . ?
C13 C12 H12 119.3 . . ?
C8 C13 H13 119.5 . . ?
C12 C13 C8 121.0(5) . . ?
C12 C13 H13 119.5 . . ?
C11 C14 H14A 109.5 . . ?
C11 C14 H14B 109.5 . . ?
C11 C14 H14C 109.5 . . ?
H14A C14 H14B 109.5 . . ?
H14A C14 H14C 109.5 . . ?
H14B C14 H14C 109.5 . . ?
C16 C15 N1 120.5(5) . . ?
C20 C15 N1 120.3(5) . . ?
C20 C15 C16 119.1(5) . . ?
C15 C16 H16 120.1 . . ?
C17 C16 C15 119.9(5) . . ?
C17 C16 H16 120.1 . . ?
C16 C17 H17 119.1 . . ?
C16 C17 C18 121.9(5) . . ?
C18 C17 H17 119.1 . . ?
C17 C18 C19 117.5(5) . . ?
C17 C18 C21 121.4(6) . . ?
C19 C18 C21 121.1(6) . . ?
C18 C19 H19 119.5 . . ?
C20 C19 C18 121.1(5) . . ?
C20 C19 H19 119.5 . . ?
C15 C20 C19 120.6(5) . . ?
C15 C20 H20 119.7 . . ?
C19 C20 H20 119.7 . . ?
C18 C21 H21A 109.5 . . ?
C18 C21 H21B 109.5 . . ?
C18 C21 H21C 109.5 . . ?
H21A C21 H21B 109.5 . . ?
H21A C21 H21C 109.5 . . ?
H21B C21 H21C 109.5 . . ?
C23 C22 C1 128.0(4) . . ?
C23 C22 C27 120.7(4) . . ?
C27 C22 C1 111.3(4) . . ?
C22 C23 H23 120.4 . . ?
C22 C23 C24 119.2(5) . . ?
C24 C23 H23 120.4 . . ?
C23 C24 P1 116.0(4) . . ?
C23 C24 C25 120.0(5) . . ?
C25 C24 P1 124.1(4) . . ?
C24 C25 H25 119.4 . . ?
C26 C25 C24 121.2(5) . . ?
C26 C25 H25 119.4 . . ?
C25 C26 H26 120.8 . . ?
C25 C26 C27 118.4(5) . . ?
C27 C26 H26 120.8 . . ?
C22 C27 C26 120.4(5) . . ?
C22 C27 C27 108.2(3) . 2_556 ?
C26 C27 C27 131.3(3) . 2_556 ?
C29 C28 P1 117.0(4) . . ?
C33 C28 P1 124.1(4) . . ?
C33 C28 C29 118.9(5) . . ?
C28 C29 H29 120.2 . . ?
C30 C29 C28 119.7(5) . . ?
C30 C29 H29 120.2 . . ?
C29 C30 H30 119.6 . . ?
C31 C30 C29 120.8(5) . . ?
C31 C30 H30 119.6 . . ?
C30 C31 H31 120.0 . . ?
C30 C31 C32 119.9(5) . . ?
C32 C31 H31 120.0 . . ?
C31 C32 H32 120.0 . . ?
C33 C32 C31 120.1(6) . . ?
C33 C32 H32 120.0 . . ?
C28 C33 H33 119.7 . . ?
C32 C33 C28 120.7(5) . . ?
C32 C33 H33 119.7 . . ?
C35 C34 P1 124.1(4) . . ?
C39 C34 P1 116.3(5) . . ?
C39 C34 C35 119.5(6) . . ?
C34 C35 H35 120.1 . . ?
C34 C35 C36 119.8(6) . . ?
C36 C35 H35 120.1 . . ?
C35 C36 H36 119.9 . . ?
C37 C36 C35 120.2(6) . . ?
C37 C36 H36 119.9 . . ?
C36 C37 H37 119.7 . . ?
C36 C37 C38 120.6(6) . . ?
C38 C37 H37 119.7 . . ?
C37 C38 H38 120.0 . . ?
C37 C38 C39 119.9(6) . . ?
C39 C38 H38 120.0 . . ?
C34 C39 C38 119.9(6) . . ?
C34 C39 H39 120.1 . . ?
C38 C39 H39 120.1 . . ?
Cl02 C40 Cl03 112.4(4) . . ?
Cl02 C40 H40A 109.1 . . ?
Cl02 C40 H40B 109.1 . . ?
Cl03 C40 H40A 109.1 . . ?
Cl03 C40 H40B 109.1 . . ?
H40A C40 H40B 107.9 . . ?
H41A C41 H41B 109.5 . . ?
H41A C41 H41C 109.5 . . ?
H41B C41 H41C 109.5 . . ?
C42 C41 H41A 109.5 . . ?
C42 C41 H41B 109.5 . . ?
C42 C41 H41C 109.5 . . ?
C41 C42 H42A 109.3 . . ?
C41 C42 H42B 109.3 . . ?
C41 C42 C43 111.5(6) . . ?
H42A C42 H42B 108.0 . . ?
C43 C42 H42A 109.3 . . ?
C43 C42 H42B 109.3 . . ?
C42 C43 H43A 108.0 . . ?
C42 C43 H43B 108.0 . . ?
C43 C43 C42 117.0(8) 5_656 . ?
C43 C43 H43A 108.0 5_656 . ?
C43 C43 H43B 108.0 5_656 . ?
H43A C43 H43B 107.3 . . ?

loop_
_geom_bond_atom_site_label_1
_geom_bond_atom_site_label_2
_geom_bond_distance
_geom_bond_site_symmetry_2
_geom_bond_publ_flag
Cl02 C40 1.728(7) . ?
Cl03 C40 1.732(7) . ?
P1 O2 1.471(4) . ?
P1 C24 1.816(5) . ?
P1 C28 1.802(5) . ?
P1 C34 1.811(6) . ?
O1 C7 1.389(5) 2_556 ?
O1 C7 1.389(5) . ?
N1 C4 1.413(6) . ?
N1 C8 1.421(7) . ?
N1 C15 1.435(7) . ?
C1 C2 1.528(6) . ?
C1 C2 1.529(6) 2_556 ?
C1 C22 1.524(6) 2_556 ?
C1 C22 1.524(6) . ?
C2 C3 1.394(7) . ?
C2 C7 1.371(7) . ?
C3 H3 0.9500 . ?
C3 C4 1.382(7) . ?
C4 C5 1.402(7) . ?
C5 H5 0.9500 . ?
C5 C6 1.371(7) . ?
C6 H6 0.9500 . ?
C6 C7 1.387(7) . ?
C8 C9 1.378(8) . ?
C8 C13 1.395(8) . ?
C9 H9 0.9500 . ?
C9 C10 1.395(8) . ?
C10 H10 0.9500 . ?
C10 C11 1.377(8) . ?
C11 C12 1.379(8) . ?
C11 C14 1.515(8) . ?
C12 H12 0.9500 . ?
C12 C13 1.379(8) . ?
C13 H13 0.9500 . ?
C14 H14A 0.9800 . ?
C14 H14B 0.9800 . ?
C14 H14C 0.9800 . ?
C15 C16 1.383(8) . ?
C15 C20 1.377(8) . ?
C16 H16 0.9500 . ?
C16 C17 1.379(8) . ?
C17 H17 0.9500 . ?
C17 C18 1.381(8) . ?
C18 C19 1.391(8) . ?
C18 C21 1.523(8) . ?
C19 H19 0.9500 . ?
C19 C20 1.378(8) . ?
C20 H20 0.9500 . ?
C21 H21A 0.9800 . ?
C21 H21B 0.9800 . ?
C21 H21C 0.9800 . ?
C22 C23 1.378(7) . ?
C22 C27 1.390(7) . ?
C23 H23 0.9500 . ?
C23 C24 1.387(7) . ?
C24 C25 1.397(7) . ?
C25 H25 0.9500 . ?
C25 C26 1.377(7) . ?
C26 H26 0.9500 . ?
C26 C27 1.397(7) . ?
C27 C27 1.481(10) 2_556 ?
C28 C29 1.393(7) . ?
C28 C33 1.388(8) . ?
C29 H29 0.9500 . ?
C29 C30 1.387(8) . ?
C30 H30 0.9500 . ?
C30 C31 1.367(8) . ?
C31 H31 0.9500 . ?
C31 C32 1.377(8) . ?
C32 H32 0.9500 . ?
C32 C33 1.378(8) . ?
C33 H33 0.9500 . ?
C34 C35 1.371(8) . ?
C34 C39 1.365(8) . ?
C35 H35 0.9500 . ?
C35 C36 1.393(8) . ?
C36 H36 0.9500 . ?
C36 C37 1.345(9) . ?
C37 H37 0.9500 . ?
C37 C38 1.352(9) . ?
C38 H38 0.9500 . ?
C38 C39 1.399(9) . ?
C39 H39 0.9500 . ?
C40 H40A 0.9900 . ?
C40 H40B 0.9900 . ?
C41 H41A 0.9800 . ?
C41 H41B 0.9800 . ?
C41 H41C 0.9800 . ?
C41 C42 1.458(10) . ?
C42 H42A 0.9900 . ?
C42 H42B 0.9900 . ?
C42 C43 1.541(10) . ?
C43 C43 1.214(13) 5_656 ?
C43 H43A 0.9900 . ?
C43 H43B 0.9900 . ?

loop_
_geom_torsion_atom_site_label_1
_geom_torsion_atom_site_label_2
_geom_torsion_atom_site_label_3
_geom_torsion_atom_site_label_4
_geom_torsion
_geom_torsion_site_symmetry_1
_geom_torsion_site_symmetry_2
_geom_torsion_site_symmetry_3
_geom_torsion_site_symmetry_4
_geom_torsion_publ_flag
P1 C24 C25 C26 177.5(4) . . . . ?
P1 C28 C29 C30 179.5(4) . . . . ?
P1 C28 C33 C32 179.1(4) . . . . ?
P1 C34 C35 C36 -174.9(4) . . . . ?
P1 C34 C39 C38 176.3(5) . . . . ?
O2 P1 C24 C23 -15.5(4) . . . . ?
O2 P1 C24 C25 165.2(4) . . . . ?
O2 P1 C28 C29 -11.9(5) . . . . ?
O2 P1 C28 C33 168.7(4) . . . . ?
O2 P1 C34 C35 138.0(5) . . . . ?
O2 P1 C34 C39 -38.9(5) . . . . ?
N1 C4 C5 C6 -179.3(4) . . . . ?
N1 C8 C9 C10 -178.1(5) . . . . ?
N1 C8 C13 C12 177.9(5) . . . . ?
N1 C15 C16 C17 -175.9(5) . . . . ?
N1 C15 C20 C19 175.8(5) . . . . ?
C1 C2 C3 C4 -176.3(4) . . . . ?
C1 C2 C7 O1 -2.7(6) . . . . ?
C1 C2 C7 C6 177.3(4) . . . . ?
C1 C22 C23 C24 -176.1(4) . . . . ?
C1 C22 C27 C26 175.8(4) . . . . ?
C1 C22 C27 C27 -2.4(6) . . . 2_556 ?
C2 C1 C2 C3 179.5(5) 2_556 . . . ?
C2 C1 C2 C7 1.3(3) 2_556 . . . ?
C2 C1 C22 C23 59.5(6) 2_556 . . . ?
C2 C1 C22 C23 -63.4(6) . . . . ?
C2 C1 C22 C27 118.4(4) . . . . ?
C2 C1 C22 C27 -118.7(4) 2_556 . . . ?
C2 C3 C4 N1 178.0(4) . . . . ?
C2 C3 C4 C5 -1.7(7) . . . . ?
C3 C2 C7 O1 179.0(4) . . . . ?
C3 C2 C7 C6 -1.0(7) . . . . ?
C3 C4 C5 C6 0.3(7) . . . . ?
C4 N1 C8 C9 -37.4(8) . . . . ?
C4 N1 C8 C13 143.8(5) . . . . ?
C4 N1 C15 C16 119.2(5) . . . . ?
C4 N1 C15 C20 -58.5(7) . . . . ?
C4 C5 C6 C7 0.6(7) . . . . ?
C5 C6 C7 O1 179.7(4) . . . . ?
C5 C6 C7 C2 -0.3(7) . . . . ?
C7 O1 C7 C2 1.4(3) 2_556 . . . ?
C7 O1 C7 C6 -178.6(5) 2_556 . . . ?
C7 C2 C3 C4 2.0(7) . . . . ?
C8 N1 C4 C3 -26.1(7) . . . . ?
C8 N1 C4 C5 153.5(5) . . . . ?
C8 N1 C15 C16 -54.4(7) . . . . ?
C8 N1 C15 C20 127.9(5) . . . . ?
C8 C9 C10 C11 0.6(9) . . . . ?
C9 C8 C13 C12 -0.9(8) . . . . ?
C9 C10 C11 C12 -1.6(9) . . . . ?
C9 C10 C11 C14 175.8(5) . . . . ?
C10 C11 C12 C13 1.3(9) . . . . ?
C11 C12 C13 C8 -0.1(9) . . . . ?
C13 C8 C9 C10 0.7(8) . . . . ?
C14 C11 C12 C13 -176.0(6) . . . . ?
C15 N1 C4 C3 160.5(5) . . . . ?
C15 N1 C4 C5 -19.9(7) . . . . ?
C15 N1 C8 C9 136.0(5) . . . . ?
C15 N1 C8 C13 -42.8(7) . . . . ?
C15 C16 C17 C18 -0.6(8) . . . . ?
C16 C15 C20 C19 -1.9(8) . . . . ?
C16 C17 C18 C19 -0.5(8) . . . . ?
C16 C17 C18 C21 178.9(6) . . . . ?
C17 C18 C19 C20 0.4(8) . . . . ?
C18 C19 C20 C15 0.8(8) . . . . ?
C20 C15 C16 C17 1.7(8) . . . . ?
C21 C18 C19 C20 -179.1(6) . . . . ?
C22 C1 C2 C3 -57.3(5) . . . . ?
C22 C1 C2 C3 54.6(5) 2_556 . . . ?
C22 C1 C2 C7 124.4(5) . . . . ?
C22 C1 C2 C7 -123.6(5) 2_556 . . . ?
C22 C1 C22 C23 179.1(6) 2_556 . . . ?
C22 C1 C22 C27 1.0(2) 2_556 . . . ?
C22 C23 C24 P1 -179.1(4) . . . . ?
C22 C23 C24 C25 0.2(7) . . . . ?
C23 C22 C27 C26 -2.6(7) . . . . ?
C23 C22 C27 C27 179.3(5) . . . 2_556 ?
C23 C24 C25 C26 -1.8(7) . . . . ?
C24 P1 C28 C29 -132.7(4) . . . . ?
C24 P1 C28 C33 47.8(5) . . . . ?
C24 P1 C34 C35 -101.1(5) . . . . ?
C24 P1 C34 C39 82.0(5) . . . . ?
C24 C25 C26 C27 1.2(7) . . . . ?
C25 C26 C27 C22 1.0(7) . . . . ?
C25 C26 C27 C27 178.7(6) . . . 2_556 ?
C27 C22 C23 C24 1.9(7) . . . . ?
C28 P1 C24 C23 106.5(4) . . . . ?
C28 P1 C24 C25 -72.8(5) . . . . ?
C28 P1 C34 C35 14.1(5) . . . . ?
C28 P1 C34 C39 -162.8(5) . . . . ?
C28 C29 C30 C31 1.8(9) . . . . ?
C29 C28 C33 C32 -0.3(8) . . . . ?
C29 C30 C31 C32 -1.3(9) . . . . ?
C30 C31 C32 C33 0.0(9) . . . . ?
C31 C32 C33 C28 0.8(8) . . . . ?
C33 C28 C29 C30 -1.0(8) . . . . ?
C34 P1 C24 C23 -137.9(4) . . . . ?
C34 P1 C24 C25 42.8(5) . . . . ?
C34 P1 C28 C29 112.5(4) . . . . ?
C34 P1 C28 C33 -67.0(5) . . . . ?
C34 C35 C36 C37 -1.8(9) . . . . ?
C35 C34 C39 C38 -0.8(10) . . . . ?
C35 C36 C37 C38 0.6(11) . . . . ?
C36 C37 C38 C39 0.5(11) . . . . ?
C37 C38 C39 C34 -0.4(11) . . . . ?
C39 C34 C35 C36 1.9(9) . . . . ?
C41 C42 C43 C43 177.2(9) . . . 5_656 ?

loop_
_exptl_oxdiff_crystal_face_indexfrac_h
_exptl_oxdiff_crystal_face_indexfrac_k
_exptl_oxdiff_crystal_face_indexfrac_l
_exptl_oxdiff_crystal_face_x
_exptl_oxdiff_crystal_face_y
_exptl_oxdiff_crystal_face_z
30.9837 0.0081 -30.9532 -0.6299 -0.7839 0.0471
-0.9979 0.0081 -43.9535 0.4748 -0.8655 0.1396
0.9979 -0.0081 43.9535 -0.4748 0.8655 -0.1396
-4.9906 -12.9962 10.9649 0.1137 0.1285 -0.9971
-10.0015 12.9923 4.0125 0.1911 0.2509 0.9743
-30.9837 -0.0081 30.9532 0.6299 0.7839 -0.0471
